data_7044005
loop_
_publ_author_name
'Jaraquemada-Pel\'aez, Mar\'ia de Guadalupe'
'Wang, Xiaozhu'
'Clough, Thomas J.'
'Cao, Yang'
'Choudhary, Neha'
'Emler, Kirsten'
'Patrick, Brian O.'
'Orvig, Chris'

_publ_section_title
;
 H4octapa: Synthesis, Solution Equilibria and Complexes with Useful
 Radiopharmaceutical Metal Ions
;
_journal_name_full 'Dalton Trans.'
_journal_paper_doi 10.1039/C7DT02343J
_journal_year 2017
_chemical_formula_moiety 'C40 H46.3 La2.5 N8 Na0.5 O21.15, 5(H2 O)'
_chemical_formula_sum 'C40 H56.29 La2.5 N8 Na0.5 O26.15'
_chemical_formula_weight 1426.39
_space_group_crystal_system triclinic
_space_group_IT_number 2
_space_group_name_Hall '-P 1'
_space_group_name_H-M_alt 'P -1'
_symmetry_space_group_name_Hall '-P 1'
_symmetry_space_group_name_H-M 'P -1'
_atom_sites_solution_hydrogens mixed
_atom_sites_solution_primary dual
_audit_creation_date 2017-06-22
_audit_creation_method
;
Olex2 1.2
(compiled 2017.03.28 svn.r3405 for OlexSys, GUI svn.r5337)
;
_audit_update_record
;
2017-06-27 deposited with the CCDC.
2017-08-21 downloaded from the CCDC.
;
_cell_angle_alpha 82.406(5)
_cell_angle_beta 84.822(5)
_cell_angle_gamma 90.092(4)
_cell_formula_units_Z 2
_cell_length_a 8.703(3)
_cell_length_b 16.076(6)
_cell_length_c 20.536(7)
_cell_measurement_reflns_used 5987
_cell_measurement_temperature 90(2)
_cell_measurement_theta_max 25.45
_cell_measurement_theta_min 2.36
_cell_volume 2836.1(17)
_computing_cell_refinement 'SAINT v8.37A (Bruker, 2015)'
_computing_data_reduction 'SAINT v8.37A (Bruker, 2015)'
_computing_molecular_graphics 'Olex2 (Dolomanov et al., 2009)'
_computing_publication_material 'Olex2 (Dolomanov et al., 2009)'
_computing_structure_refinement 'XL (Sheldrick, 2008)'
_computing_structure_solution 'XT (Sheldrick, 2015)'
_diffrn_ambient_temperature 90(2)
_diffrn_detector 'Bruker APEX2 area detector'
_diffrn_detector_area_resol_mean 7.9
_diffrn_detector_type 'CCD area detector'
_diffrn_measured_fraction_theta_full 0.934
_diffrn_measured_fraction_theta_max 0.931
_diffrn_measurement_device 'Bruker D8 Kappa diffractometer'
_diffrn_measurement_device_type 'Bruker APEX II area detector'
_diffrn_measurement_method '\w and \f scans'
_diffrn_radiation_monochromator 'TRIUMPH curved-crystal'
_diffrn_radiation_probe x-ray
_diffrn_radiation_type MoK\a
_diffrn_radiation_wavelength 0.71073
_diffrn_reflns_av_unetI/netI 0.0717
_diffrn_reflns_Laue_measured_fraction_full 0.934
_diffrn_reflns_Laue_measured_fraction_max 0.931
_diffrn_reflns_limit_h_max 10
_diffrn_reflns_limit_h_min -10
_diffrn_reflns_limit_k_max 19
_diffrn_reflns_limit_k_min -18
_diffrn_reflns_limit_l_max 24
_diffrn_reflns_limit_l_min 0
_diffrn_reflns_number 8861
_diffrn_reflns_point_group_measured_fraction_full 0.934
_diffrn_reflns_point_group_measured_fraction_max 0.931
_diffrn_reflns_theta_full 25.242
_diffrn_reflns_theta_max 25.283
_diffrn_reflns_theta_min 1.278
_diffrn_source 'sealed X-ray tube'
_diffrn_source_type 'Incoatec I\ms'
_diffrn_standards_number 0
_exptl_absorpt_coefficient_mu 1.944
_exptl_absorpt_correction_T_max 0.943
_exptl_absorpt_correction_T_min 0.726
_exptl_absorpt_correction_type multi-scan
_exptl_absorpt_process_details
;
 TWINABS-2012/1 (Bruker,2012) was used for absorption correction.
 
For component 2:
 wR2(int) was 0.0728 before and 0.0624 after correction.
 The Ratio of minimum to maximum transmission is 0.77.
 The \l/2 correction factor is Not present

Final HKLF 4 output contains 26539 reflections, Rint = 0.0648
 (12126 with I > 3sig(I), Rint = 0.0529)
;
_exptl_crystal_colour colourless
_exptl_crystal_colour_primary colourless
_exptl_crystal_density_diffrn 1.670
_exptl_crystal_description blade
_exptl_crystal_F_000 1419
_exptl_crystal_size_max 0.15
_exptl_crystal_size_mid 0.14
_exptl_crystal_size_min 0.03
_refine_diff_density_max 2.956
_refine_diff_density_min -2.278
_refine_diff_density_rms 0.258
_refine_ls_extinction_method none
_refine_ls_goodness_of_fit_ref 1.082
_refine_ls_hydrogen_treatment mixed
_refine_ls_matrix_type full
_refine_ls_number_parameters 734
_refine_ls_number_reflns 8861
_refine_ls_number_restraints 1541
_refine_ls_restrained_S_all 1.001
_refine_ls_R_factor_all 0.0914
_refine_ls_R_factor_gt 0.0786
_refine_ls_shift/su_max 0.009
_refine_ls_shift/su_mean 0.000
_refine_ls_structure_factor_coef Fsqd
_refine_ls_weighting_details 'w=1/[\s^2^(Fo^2^)+(0.1002P)^2^+69.4212P] where P=(Fo^2^+2Fc^2^)/3'
_refine_ls_weighting_scheme calc
_refine_ls_wR_factor_gt 0.2064
_refine_ls_wR_factor_ref 0.2130
_reflns_Friedel_coverage 0.000
_reflns_number_gt 7402
_reflns_number_total 8861
_reflns_threshold_expression 'I > 2\s(I)'
_cod_data_source_file c7dt02343j2.cif
_cod_data_source_block mo_co525_sq
_cod_original_cell_volume 2835.9(17)
_cod_original_formula_sum 'C40 H56.29 La2.50 N8 Na0.50 O26.15'
_cod_database_code 7044005
_shelx_shelxl_version_number 2016/6
_shelx_space_group_comment
;
The symmetry employed for this shelxl refinement is uniquely defined
by the following loop, which should always be used as a source of
symmetry information in preference to the above space-group names.
They are only intended as comments.
;
_olex2_refinement_description
;
1. Twinned data refinement
 Scales: 0.3837(15)
 0.6163(15)
2. Fixed Uiso
 At 1.2 times of:
  All C(H) groups, All C(H,H) groups
 At 1.5 times of:
  All O(H,H) groups
3. Restrained distances
 O1A-H1AA = O1A-H1AB
 0.84 with sigma of 0.01
 O1B-H1BA = O1B-H1BB
 0.84 with sigma of 0.01
 O1C-H1CA = O1C-H1CB
 0.84 with sigma of 0.01
 H1AB-La3A
 -3 with sigma of 0.01
 H1AA-La3A
 -3 with sigma of 0.01
 H1BB-La3
 -3 with sigma of 0.01
 H1BA-La3
 -3 with sigma of 0.01
 H1CB-La3A
 -3 with sigma of 0.01
 H1CA-La3A
 -3 with sigma of 0.01
 H1AA-H1AB
 1.33 with sigma of 0.02
 H1BA-H1BB
 1.33 with sigma of 0.02
 H1CA-H1CB
 1.33 with sigma of 0.02
4. Uiso/Uaniso restraints and constraints
All non-hydrogen atoms have similar U: within 2A with sigma of 0.04 and sigma
for terminal atoms of 0.08
Uanis(Na1) \\sim Ueq, Uanis(Na1A) \\sim Ueq: with sigma of 0.03 and sigma for
terminal atoms of 0.06
Uanis(C25) \\sim Ueq, Uanis(O1C) \\sim Ueq, Uanis(C7) \\sim Ueq, Uanis(C28)
\\sim Ueq, Uanis(C20) \\sim Ueq: with sigma of 0.01 and sigma for terminal
atoms of 0.02
Uanis(C21) \\sim Ueq, Uanis(C22) \\sim Ueq: with sigma of 0.007 and sigma for
terminal atoms of 0.014
Uanis(O1C) \\sim Ueq: with sigma of 0.06 and sigma for terminal atoms of 0.12
Uanis(O17A) = Uanis(O17)
Uanis(O18A) = Uanis(O18)
5. Rigid body (RIGU) restrains
 All non-hydrogen atoms
 with sigma for 1-2 distances of 0.004 and sigma for 1-3 distances of 0.004
6. Others
 Sof(O17A)=Sof(O18A)=1-FVAR(1)
 Sof(O17)=Sof(O18)=FVAR(1)
 Sof(La3A)=0.5*(1-FVAR(3))
 Sof(La3)=0.5*FVAR(3)
 Sof(O1B)=Sof(H1BA)=Sof(H1BB)=FVAR(3)
 Sof(O1C)=Sof(H1CA)=Sof(H1CB)=FVAR(4)
 Fixed Sof: Na1(0.25) Na1A(0.25) O1A(0.33333) H1AA(0.33333) H1AB(0.33333)
7.a Free rotating group:
 O23(H23A,H23B), O24(H24A,H24B), O25(H25A,H25B), O26(H26A,H26B), O1A(H1AA,
 H1AB), O1B(H1BA,H1BB), O1C(H1CA,H1CB), O10(H10C,H10D), O22(H22A,H22B)
7.b Rotating group:
 O9(H9A,H9B), O20(H20A,H20B), O19(H19A,H19B)
7.c Secondary CH2 refined with riding coordinates:
 C7(H7A,H7B), C8(H8A,H8B), C10(H10A,H10B), C11(H11A,H11B), C12(H12A,H12B),
 C14(H14A,H14B), C27(H27A,H27B), C28(H28A,H28B), C30(H30A,H30B), C31(H31A,H31B),
  C32(H32A,H32B), C34(H34A,H34B)
7.d Aromatic/amide H refined with riding coordinates:
 C3(H3), C4(H4), C5(H5), C16(H16), C17(H17), C18(H18), C23(H23), C24(H24),
 C25(H25), C36(H36), C37(H37), C38(H38)
7.e Fitted hexagon refined as free rotating group:
 N1(C2,C3,C4,C5,C6), N4(C15,C16,C17,C18,C19), N5(C22,C23,C24,C25,C26), N8(C35,
 C36,C37,C38,C39)
;
_platon_squeeze_void_probe_radius 1.20
_olex2_submission_special_instructions 'No special instructions were received'

loop_
_space_group_symop_operation_xyz
'x, y, z'
'-x, -y, -z'

loop_
_atom_site_label
_atom_site_type_symbol
_atom_site_fract_x
_atom_site_fract_y
_atom_site_fract_z
_atom_site_U_iso_or_equiv
_atom_site_adp_type
_atom_site_occupancy
_atom_site_site_symmetry_order
_atom_site_calc_flag
_atom_site_refinement_flags_posn
_atom_site_refinement_flags_adp
_atom_site_refinement_flags_occupancy
_atom_site_disorder_assembly
_atom_site_disorder_group
La1 La 0.56221(7) 1.25975(3) 0.74305(3) 0.01133(12) Uani 1 1 d . U . . .
La2 La 0.93814(7) 1.17276(3) 0.25893(3) 0.01160(12) Uani 1 1 d . U . . .
La3 La 0.9773(3) 1.01710(11) 0.50881(11) 0.0310(6) Uani 0.3538(16) 1 d D U P A 1
La3A La 0.8857(7) 1.0263(3) 0.50052(19) 0.0351(12) Uani 0.1462(16) 1 d D U P A 2
Na1 Na 0.687(3) 1.2318(15) 0.4455(12) 0.059(4) Uani 0.25 1 d . U P A 2
Na1A Na 0.719(4) 1.2737(16) 0.4407(13) 0.065(5) Uani 0.25 1 d . U P A 1
O1 O 0.4400(14) 1.2976(8) 0.5294(5) 0.081(3) Uani 1 1 d . U . . .
O2 O 0.5499(9) 1.2592(5) 0.6198(4) 0.0272(17) Uani 1 1 d . U . . .
O3 O 0.1793(8) 1.2850(5) 0.9084(4) 0.0206(17) Uani 1 1 d . U . . .
O4 O 0.3941(8) 1.2439(4) 0.8523(4) 0.0155(15) Uani 1 1 d . U . . .
O5 O 1.0471(9) 1.3601(5) 0.6893(4) 0.0311(19) Uani 1 1 d . U . . .
O6 O 0.7888(8) 1.3622(4) 0.7001(4) 0.0203(16) Uani 1 1 d . U . . .
O7 O 0.5470(10) 0.9727(4) 0.7432(4) 0.0288(17) Uani 1 1 d . U . . .
O8 O 0.4841(8) 1.1097(4) 0.7370(4) 0.0211(16) Uani 1 1 d . U . . .
O9 O 0.2724(8) 1.2480(5) 0.7202(4) 0.0212(17) Uani 1 1 d . U . . .
H9A H 0.217134 1.221750 0.755257 0.032 Uiso 1 1 d GR . . . .
H9B H 0.262019 1.219538 0.686679 0.032 Uiso 1 1 d GR . . . .
O11 O 0.9486(9) 0.8864(4) 0.2588(4) 0.0270(18) Uani 1 1 d . U . . .
O12 O 1.0132(8) 1.0197(5) 0.2674(4) 0.0214(15) Uani 1 1 d . U . . .
O13 O 0.4563(9) 1.2483(6) 0.3160(5) 0.046(2) Uani 1 1 d . U . . .
O14 O 0.7141(8) 1.2587(5) 0.3042(4) 0.0262(15) Uani 1 1 d . U . . .
O15 O 1.3149(8) 1.2559(5) 0.0941(4) 0.0206(17) Uani 1 1 d . U . . .
O16 O 1.0978(8) 1.1956(4) 0.1482(4) 0.0155(14) Uani 1 1 d . U . . .
O17 O 1.065(3) 1.1505(14) 0.4796(11) 0.046(2) Uani 0.405(15) 1 d . U P A 1
O17A O 1.151(2) 1.1283(9) 0.4588(8) 0.046(2) Uani 0.595(15) 1 d . U P A 2
O18 O 0.951(3) 1.1374(12) 0.3822(10) 0.0303(16) Uani 0.405(15) 1 d . U P A 1
O18A O 0.9814(18) 1.1257(9) 0.3855(7) 0.0303(16) Uani 0.595(15) 1 d . U P A 2
O20 O 1.2327(8) 1.1543(5) 0.2762(4) 0.0239(17) Uani 1 1 d . U . . .
H20A H 1.252695 1.164333 0.316751 0.036 Uiso 1 1 d GR . . . .
H20B H 1.292737 1.189731 0.246862 0.036 Uiso 1 1 d GR . . . .
N1 N 0.4699(6) 1.4004(3) 0.6694(2) 0.0182(16) Uani 1 1 d . U . . .
C2 C 0.4317(8) 1.3901(4) 0.6067(3) 0.030(2) Uani 1 1 d G U . . .
C3 C 0.3684(11) 1.4562(5) 0.5676(3) 0.043(3) Uani 1 1 d G U . . .
H3 H 0.342285 1.449208 0.524727 0.052 Uiso 1 1 calc R . . . .
C4 C 0.3432(11) 1.5326(4) 0.5913(4) 0.051(3) Uani 1 1 d G U . . .
H4 H 0.299881 1.577756 0.564671 0.062 Uiso 1 1 calc R . . . .
C5 C 0.3813(10) 1.5429(3) 0.6541(4) 0.033(2) Uani 1 1 d G U . . .
H5 H 0.364133 1.595040 0.670329 0.039 Uiso 1 1 calc R . . . .
C6 C 0.4447(8) 1.4768(3) 0.6931(3) 0.0176(18) Uani 1 1 d G U . . .
N2 N 0.4812(9) 1.4024(5) 0.8050(4) 0.0152(15) Uani 1 1 d . U . . .
N3 N 0.7679(10) 1.3021(5) 0.8307(5) 0.0192(15) Uani 1 1 d . U . . .
N4 N 0.6693(5) 1.1364(3) 0.8287(2) 0.0150(15) Uani 1 1 d . U . . .
C15 C 0.7544(6) 1.1529(3) 0.8798(3) 0.0200(18) Uani 1 1 d G U . . .
C16 C 0.8161(8) 1.0871(4) 0.9197(3) 0.021(2) Uani 1 1 d G U . . .
H16 H 0.874175 1.098330 0.954602 0.025 Uiso 1 1 calc R . . . .
C17 C 0.7927(8) 1.0048(3) 0.9085(3) 0.023(2) Uani 1 1 d G U . . .
H17 H 0.834905 0.959798 0.935756 0.028 Uiso 1 1 calc R . . . .
C18 C 0.7077(8) 0.9883(3) 0.8574(3) 0.0186(19) Uani 1 1 d G U . . .
H18 H 0.691763 0.932083 0.849719 0.022 Uiso 1 1 calc R . . . .
C19 C 0.6460(6) 1.0542(3) 0.8175(3) 0.0191(18) Uani 1 1 d G U . . .
N5 N 0.8292(5) 1.0794(3) 0.1735(2) 0.0152(15) Uani 1 1 d . U . . .
C22 C 0.8548(6) 0.9935(3) 0.1840(3) 0.0123(15) Uani 1 1 d G U . . .
C23 C 0.7952(8) 0.9412(3) 0.1435(3) 0.0184(19) Uani 1 1 d G U . . .
H23 H 0.812637 0.882502 0.150661 0.022 Uiso 1 1 calc R . . . .
C24 C 0.7099(8) 0.9747(4) 0.0924(3) 0.022(2) Uani 1 1 d G U . . .
H24 H 0.669163 0.938949 0.064717 0.026 Uiso 1 1 calc R . . . .
C25 C 0.6843(7) 1.0606(4) 0.0819(3) 0.0179(18) Uani 1 1 d G U . . .
H25 H 0.626094 1.083482 0.047034 0.022 Uiso 1 1 calc R . . . .
C26 C 0.7440(6) 1.1129(3) 0.1225(2) 0.0166(17) Uani 1 1 d G U . . .
N6 N 0.7331(9) 1.2441(5) 0.1730(5) 0.0183(15) Uani 1 1 d . U . . .
N7 N 1.0137(9) 1.3376(5) 0.1970(4) 0.0167(15) Uani 1 1 d . U . . .
N8 N 1.0436(6) 1.2885(3) 0.3315(2) 0.0201(16) Uani 1 1 d . U . . .
C35 C 1.0634(7) 1.3731(3) 0.3072(3) 0.0161(18) Uani 1 1 d G U . . .
C36 C 1.1419(9) 1.4258(3) 0.3418(4) 0.030(2) Uani 1 1 d G U . . .
H36 H 1.155496 1.483563 0.325149 0.037 Uiso 1 1 calc R . . . .
C37 C 1.2007(10) 1.3939(5) 0.4006(4) 0.040(3) Uani 1 1 d G U . . .
H37 H 1.254355 1.429876 0.424184 0.048 Uiso 1 1 calc R . . . .
C38 C 1.1808(10) 1.3093(5) 0.4249(3) 0.040(3) Uani 1 1 d G U . . .
H38 H 1.220969 1.287487 0.465091 0.048 Uiso 1 1 calc R . . . .
C39 C 1.1023(8) 1.2566(3) 0.3904(3) 0.031(2) Uani 1 1 d G U . . .
C1 C 0.4776(16) 1.3126(8) 0.5824(6) 0.037(2) Uani 1 1 d . U . . .
C7 C 0.4953(11) 1.4822(6) 0.7555(5) 0.0133(17) Uani 1 1 d . U . . .
H7A H 0.436161 1.526711 0.775125 0.016 Uiso 1 1 calc R . . . .
H7B H 0.605033 1.500285 0.749222 0.016 Uiso 1 1 calc R . . . .
C8 C 0.3196(13) 1.3875(6) 0.8276(5) 0.017(2) Uani 1 1 d . U . . .
H8A H 0.257507 1.393567 0.789161 0.021 Uiso 1 1 calc R . . . .
H8B H 0.284272 1.429724 0.856416 0.021 Uiso 1 1 calc R . . . .
C9 C 0.2952(12) 1.2985(6) 0.8660(5) 0.0162(19) Uani 1 1 d . U . . .
C10 C 0.5730(11) 1.4101(6) 0.8607(5) 0.0189(19) Uani 1 1 d . U . . .
H10A H 0.528972 1.372250 0.899902 0.023 Uiso 1 1 calc R . . . .
H10B H 0.566968 1.468352 0.871413 0.023 Uiso 1 1 calc R . . . .
C11 C 0.7423(11) 1.3882(6) 0.8452(5) 0.017(2) Uani 1 1 d . U . . .
H11A H 0.786169 1.427607 0.806905 0.020 Uiso 1 1 calc R . . . .
H11B H 0.799463 1.396937 0.883382 0.020 Uiso 1 1 calc R . . . .
C12 C 0.9185(11) 1.3019(6) 0.7923(6) 0.018(2) Uani 1 1 d . U . . .
H12A H 0.950855 1.243148 0.790773 0.021 Uiso 1 1 calc R . . . .
H12B H 0.995753 1.329954 0.814840 0.021 Uiso 1 1 calc R . . . .
C13 C 0.9162(12) 1.3446(7) 0.7245(6) 0.026(2) Uani 1 1 d . U . . .
C14 C 0.7630(12) 1.2426(7) 0.8916(5) 0.020(2) Uani 1 1 d . U . . .
H14A H 0.672156 1.254702 0.921270 0.024 Uiso 1 1 calc R . . . .
H14B H 0.856463 1.250973 0.914201 0.024 Uiso 1 1 calc R . . . .
C20 C 0.5527(14) 1.0462(6) 0.7624(5) 0.0180(16) Uani 1 1 d . U . . .
C21 C 0.9479(13) 0.9636(5) 0.2395(5) 0.0164(15) Uani 1 1 d . U . . .
C27 C 0.7312(13) 1.2079(7) 0.1125(6) 0.024(2) Uani 1 1 d . U . . .
H27A H 0.818091 1.231920 0.081173 0.029 Uiso 1 1 calc R . . . .
H27B H 0.634175 1.223291 0.092489 0.029 Uiso 1 1 calc R . . . .
C28 C 0.5783(12) 1.2264(7) 0.2127(6) 0.0206(19) Uani 1 1 d . U . . .
H28A H 0.549682 1.166695 0.213339 0.025 Uiso 1 1 calc R . . . .
H28B H 0.498607 1.261038 0.191004 0.025 Uiso 1 1 calc R . . . .
C29 C 0.5816(12) 1.2455(7) 0.2834(6) 0.026(2) Uani 1 1 d . U . . .
C30 C 0.7524(13) 1.3372(6) 0.1589(6) 0.023(2) Uani 1 1 d . U . . .
H30A H 0.713782 1.362782 0.198465 0.028 Uiso 1 1 calc R . . . .
H30B H 0.690252 1.358942 0.122449 0.028 Uiso 1 1 calc R . . . .
C31 C 0.9197(11) 1.3623(6) 0.1402(5) 0.017(2) Uani 1 1 d . U . . .
H31A H 0.960180 1.334568 0.102036 0.021 Uiso 1 1 calc R . . . .
H31B H 0.927895 1.423781 0.127044 0.021 Uiso 1 1 calc R . . . .
C32 C 1.1803(12) 1.3323(6) 0.1719(5) 0.0170(18) Uani 1 1 d . U . . .
H32A H 1.245432 1.326965 0.209341 0.020 Uiso 1 1 calc R . . . .
H32B H 1.212327 1.384076 0.142009 0.020 Uiso 1 1 calc R . . . .
C33 C 1.2015(11) 1.2566(6) 0.1351(5) 0.0141(18) Uani 1 1 d . U . . .
C34 C 1.0002(11) 1.3998(6) 0.2451(5) 0.0170(18) Uani 1 1 d . U . . .
H34A H 1.053286 1.452433 0.224368 0.020 Uiso 1 1 calc R . . . .
H34B H 0.889731 1.412534 0.254312 0.020 Uiso 1 1 calc R . . . .
C40 C 1.0672(18) 1.1680(8) 0.4128(7) 0.0423(19) Uani 1 1 d . U . . .
O23 O 0.4709(8) 1.4017(4) 0.0424(4) 0.038(2) Uani 1 1 d . U . . .
H23A H 0.426443 1.365004 0.071603 0.057 Uiso 1 1 d G . . . .
H23B H 0.522708 1.377424 0.013334 0.057 Uiso 1 1 d G . . . .
O24 O 0.7507(7) 1.4765(4) 0.0016(4) 0.027(2) Uani 1 1 d . U . . .
H24A H 0.696884 1.463879 -0.028456 0.041 Uiso 1 1 d G . . . .
H24B H 0.821186 1.511421 -0.015457 0.041 Uiso 1 1 d G . . . .
O25 O 1.0255(10) 1.4143(5) 0.9593(4) 0.038(2) Uani 1 1 d . U . . .
H25A H 1.075519 1.391510 0.929027 0.056 Uiso 1 1 d G . . . .
H25B H 0.993452 1.376577 0.990676 0.056 Uiso 1 1 d G . . . .
O26 O 1.0424(9) 1.1699(5) 0.0125(4) 0.032(2) Uani 1 1 d . U . . .
H26A H 1.001923 1.210726 -0.010213 0.048 Uiso 1 1 d G . . . .
H26B H 1.044699 1.180272 0.051899 0.048 Uiso 1 1 d G . . . .
O1A O 0.7988(19) 1.0150(15) 0.6194(3) 0.061(8) Uani 0.3333 1 d D U P A 2
H1AA H 0.858229 1.028511 0.646934 0.091 Uiso 0.3333 1 d DG . P A 2
H1AB H 0.706950 1.028411 0.632155 0.091 Uiso 0.3333 1 d DG . P A 2
O1B O 1.125(2) 1.0717(9) 0.6002(4) 0.058(6) Uani 0.50(2) 1 d D U P A 1
H1BA H 1.068639 1.064909 0.636444 0.087 Uiso 0.50(2) 1 d DG . P A 1
H1BB H 1.189263 1.111642 0.601633 0.087 Uiso 0.50(2) 1 d DG . P A 1
O1C O 1.045(3) 0.9605(8) 0.4047(5) 0.040(4) Uani 0.315(19) 1 d D U P A 2
H1CA H 0.981874 0.932379 0.387005 0.060 Uiso 0.315(19) 1 d DG . P A 2
H1CB H 1.131090 0.963063 0.380709 0.060 Uiso 0.315(19) 1 d DG . P A 2
O10 O 0.7948(8) 1.1812(5) 0.6879(4) 0.0240(17) Uani 1 1 d . U . B -1
H10C H 0.886229 1.148258 0.690432 0.00(2) Uiso 1 1 d G . . B -1
H10D H 0.829623 1.234201 0.664146 0.01(2) Uiso 1 1 d G . . B -1
O22 O 0.4536(10) 1.1748(5) 0.9882(4) 0.034(2) Uani 1 1 d . U . . .
H22A H 0.422896 1.201744 0.952210 0.051 Uiso 1 1 d G . . . .
H22B H 0.402453 1.191742 1.022250 0.051 Uiso 1 1 d G . . . .
O19 O 0.7028(9) 1.0754(5) 0.3161(4) 0.0277(18) Uani 1 1 d . U . . .
H19A H 0.737065 1.027118 0.337442 0.042 Uiso 1 1 d GR . . . .
H19B H 0.640604 1.062037 0.285996 0.042 Uiso 1 1 d GR . . . .

loop_
_atom_site_aniso_label
_atom_site_aniso_U_11
_atom_site_aniso_U_22
_atom_site_aniso_U_33
_atom_site_aniso_U_23
_atom_site_aniso_U_13
_atom_site_aniso_U_12
La1 0.0031(2) 0.0083(2) 0.0235(2) -0.00479(19) -0.0024(3) 0.0027(3)
La2 0.0033(2) 0.0092(2) 0.0227(2) -0.00320(19) -0.0015(3) 0.0003(3)
La3 0.0276(12) 0.0168(12) 0.0470(13) -0.0023(10) 0.0025(10) 0.0002(9)
La3A 0.042(3) 0.023(2) 0.039(2) 0.0021(18) -0.007(3) -0.011(3)
Na1 0.085(8) 0.041(8) 0.055(6) -0.025(7) -0.001(6) 0.010(6)
Na1A 0.099(11) 0.048(11) 0.054(6) -0.031(7) -0.002(7) 0.010(10)
O1 0.085(6) 0.123(7) 0.056(4) -0.058(4) -0.047(3) 0.060(5)
O2 0.021(4) 0.030(3) 0.033(3) -0.014(3) -0.004(3) 0.009(3)
O3 0.009(3) 0.022(4) 0.031(4) -0.004(3) 0.002(2) 0.003(3)
O4 0.008(3) 0.006(3) 0.033(3) -0.005(3) 0.002(2) 0.001(2)
O5 0.009(3) 0.023(4) 0.054(4) 0.017(3) 0.004(3) 0.001(3)
O6 0.004(2) 0.016(3) 0.038(4) 0.001(3) 0.002(2) 0.006(2)
O7 0.014(3) 0.030(3) 0.045(4) -0.014(3) -0.004(4) 0.001(3)
O8 0.007(3) 0.017(3) 0.043(4) -0.012(3) -0.006(3) 0.004(2)
O9 0.005(3) 0.020(3) 0.039(4) -0.008(3) -0.001(3) 0.001(3)
O11 0.005(3) 0.008(2) 0.068(5) 0.000(3) -0.007(4) -0.001(3)
O12 0.011(3) 0.015(3) 0.039(4) -0.002(2) -0.009(3) 0.000(2)
O13 0.014(3) 0.058(5) 0.072(4) -0.044(4) 0.011(3) -0.013(3)
O14 0.009(2) 0.023(3) 0.050(3) -0.024(3) 0.005(2) 0.001(3)
O15 0.012(3) 0.017(4) 0.032(4) -0.010(3) 0.010(2) -0.005(3)
O16 0.006(3) 0.015(3) 0.026(3) -0.006(3) 0.000(2) 0.000(2)
O17 0.066(5) 0.027(4) 0.045(3) 0.006(3) -0.022(3) -0.015(4)
O17A 0.066(5) 0.027(4) 0.045(3) 0.006(3) -0.022(3) -0.015(4)
O18 0.041(4) 0.020(3) 0.030(3) 0.000(2) -0.004(2) -0.014(2)
O18A 0.041(4) 0.020(3) 0.030(3) 0.000(2) -0.004(2) -0.014(2)
O20 0.010(3) 0.020(4) 0.042(4) -0.003(3) -0.010(3) -0.002(3)
N1 0.011(3) 0.014(3) 0.029(3) -0.001(2) 0.003(3) 0.007(3)
C2 0.029(5) 0.032(3) 0.031(3) -0.003(3) -0.007(3) 0.009(3)
C3 0.041(6) 0.047(4) 0.040(5) 0.005(3) -0.008(5) 0.018(4)
C4 0.064(8) 0.040(4) 0.047(4) 0.013(4) -0.012(4) 0.023(5)
C5 0.025(5) 0.023(4) 0.045(4) 0.009(3) 0.005(4) 0.015(4)
C6 0.008(4) 0.011(3) 0.032(3) 0.001(2) 0.005(3) -0.002(3)
N2 0.013(3) 0.008(3) 0.025(3) -0.006(2) 0.002(2) -0.001(2)
N3 0.008(3) 0.014(3) 0.035(3) -0.001(3) -0.003(3) 0.002(3)
N4 0.003(3) 0.010(3) 0.031(3) -0.001(2) 0.001(2) 0.004(2)
C15 0.009(4) 0.019(3) 0.031(4) 0.000(3) 0.000(3) -0.001(3)
C16 0.017(4) 0.022(3) 0.023(4) -0.002(3) -0.001(4) 0.000(3)
C17 0.017(4) 0.023(3) 0.029(4) 0.000(3) 0.001(3) 0.000(4)
C18 0.009(4) 0.013(4) 0.033(4) -0.003(3) 0.005(3) 0.000(3)
C19 0.011(4) 0.013(3) 0.033(4) -0.003(3) 0.000(3) 0.001(3)
N5 0.005(3) 0.012(3) 0.030(3) -0.006(2) 0.000(2) 0.000(2)
C22 0.007(3) 0.011(3) 0.017(3) -0.004(2) 0.008(2) -0.001(2)
C23 0.016(4) 0.011(4) 0.029(4) -0.007(3) 0.005(3) -0.007(3)
C24 0.013(4) 0.023(3) 0.028(4) -0.004(3) 0.005(3) -0.005(4)
C25 0.007(4) 0.024(3) 0.022(3) -0.004(3) 0.006(3) -0.001(3)
C26 0.004(4) 0.018(3) 0.026(4) -0.002(3) 0.004(3) -0.002(3)
N6 0.003(3) 0.010(3) 0.042(3) 0.000(3) -0.004(3) 0.001(3)
N7 0.009(3) 0.010(3) 0.032(3) -0.005(2) -0.001(2) 0.004(3)
N8 0.018(4) 0.014(3) 0.028(3) -0.002(2) -0.006(3) -0.002(3)
C35 0.010(4) 0.008(3) 0.029(3) -0.007(3) 0.009(3) -0.006(3)
C36 0.033(5) 0.026(4) 0.035(4) -0.016(3) 0.001(3) -0.008(4)
C37 0.047(6) 0.034(4) 0.040(4) -0.004(4) -0.008(4) -0.024(4)
C38 0.055(6) 0.034(4) 0.032(5) -0.003(3) -0.017(4) -0.024(4)
C39 0.042(5) 0.024(3) 0.029(4) -0.002(3) -0.013(3) -0.012(3)
C1 0.041(5) 0.043(4) 0.033(3) -0.015(3) -0.016(3) 0.016(4)
C7 0.005(3) 0.002(3) 0.032(3) -0.004(2) 0.008(3) -0.002(3)
C8 0.013(3) 0.013(3) 0.025(5) 0.004(3) -0.003(3) 0.003(3)
C9 0.009(3) 0.012(3) 0.027(4) 0.001(3) -0.003(3) 0.008(3)
C10 0.014(3) 0.013(4) 0.032(4) -0.008(3) -0.001(3) 0.003(3)
C11 0.008(3) 0.017(3) 0.029(5) -0.009(3) -0.009(3) -0.001(3)
C12 0.006(3) 0.006(4) 0.041(4) -0.001(3) -0.002(3) -0.004(3)
C13 0.005(3) 0.024(5) 0.046(4) 0.009(4) 0.000(3) -0.002(3)
C14 0.008(4) 0.022(3) 0.028(4) -0.001(3) -0.003(3) 0.001(3)
C20 0.006(3) 0.017(3) 0.032(3) -0.008(2) 0.003(3) 0.001(3)
C21 0.006(3) 0.013(2) 0.031(3) -0.004(2) 0.000(3) 0.002(3)
C27 0.018(5) 0.019(3) 0.033(4) 0.003(3) -0.003(4) -0.003(4)
C28 0.006(3) 0.016(4) 0.040(3) -0.005(3) -0.002(3) -0.001(3)
C29 0.012(3) 0.017(5) 0.054(3) -0.025(4) 0.003(3) -0.002(3)
C30 0.014(3) 0.009(3) 0.045(6) 0.004(4) -0.008(4) 0.001(3)
C31 0.016(3) 0.007(4) 0.028(4) 0.002(3) -0.001(3) 0.000(3)
C32 0.009(3) 0.018(3) 0.026(4) -0.008(3) 0.000(3) 0.002(3)
C33 0.004(3) 0.015(3) 0.024(4) -0.004(3) -0.001(3) 0.000(3)
C34 0.007(4) 0.010(4) 0.034(3) -0.007(3) 0.004(3) -0.002(3)
C40 0.065(4) 0.023(3) 0.041(3) -0.001(3) -0.022(3) -0.017(3)
O23 0.016(4) 0.029(4) 0.064(5) 0.006(4) 0.008(5) -0.006(4)
O24 0.009(3) 0.029(4) 0.046(4) -0.015(4) -0.003(3) -0.010(3)
O25 0.021(4) 0.034(4) 0.064(5) -0.032(3) 0.000(5) 0.011(4)
O26 0.032(5) 0.023(4) 0.039(5) -0.002(4) -0.002(4) -0.009(3)
O1A 0.078(19) 0.038(14) 0.055(8) 0.012(10) 0.026(10) 0.035(13)
O1B 0.125(18) 0.027(9) 0.024(6) -0.010(6) -0.005(7) 0.013(10)
O1C 0.049(8) 0.028(5) 0.041(7) 0.002(5) -0.002(6) 0.001(5)
O10 0.014(3) 0.016(3) 0.042(4) -0.007(3) 0.005(3) 0.007(3)
O22 0.034(5) 0.029(4) 0.041(5) -0.011(4) -0.003(4) 0.010(4)
O19 0.026(3) 0.025(3) 0.032(4) -0.013(3) 0.008(3) -0.015(3)

loop_
_atom_type_symbol
_atom_type_description
_atom_type_scat_dispersion_real
_atom_type_scat_dispersion_imag
_atom_type_scat_source
C C 0.0033 0.0016 'International Tables Vol C Tables 4.2.6.8 and 6.1.1.4'
H H 0.0000 0.0000 'International Tables Vol C Tables 4.2.6.8 and 6.1.1.4'
La La -0.2871 2.4523 'International Tables Vol C Tables 4.2.6.8 and 6.1.1.4'
N N 0.0061 0.0033 'International Tables Vol C Tables 4.2.6.8 and 6.1.1.4'
Na Na 0.0362 0.0249 'International Tables Vol C Tables 4.2.6.8 and 6.1.1.4'
O O 0.0106 0.0060 'International Tables Vol C Tables 4.2.6.8 and 6.1.1.4'

loop_
_geom_angle_atom_site_label_1
_geom_angle_atom_site_label_2
_geom_angle_atom_site_label_3
_geom_angle
_geom_angle_site_symmetry_1
_geom_angle_site_symmetry_3
O2 La1 O4 142.2(2) . .
O2 La1 O6 81.1(2) . .
O2 La1 O9 71.6(2) . .
O2 La1 N1 61.1(2) . .
O2 La1 N2 121.8(2) . .
O2 La1 N3 139.5(3) . .
O2 La1 N4 126.7(2) . .
O2 La1 O10 66.9(2) . .
O4 La1 O6 130.2(2) . .
O4 La1 O9 70.8(2) . .
O4 La1 N1 107.07(19) . .
O4 La1 N2 59.7(2) . .
O4 La1 N3 77.7(2) . .
O4 La1 N4 69.64(18) . .
O4 La1 O10 137.6(2) . .
O6 La1 O9 135.5(2) . .
O6 La1 N1 67.60(19) . .
O6 La1 N2 77.7(2) . .
O6 La1 N3 60.6(3) . .
O6 La1 N4 107.74(19) . .
O6 La1 O10 68.9(2) . .
O8 La1 O2 77.7(2) . .
O8 La1 O4 85.6(2) . .
O8 La1 O6 138.8(2) . .
O8 La1 O9 68.5(2) . .
O8 La1 N1 127.5(2) . .
O8 La1 N2 143.3(2) . .
O8 La1 N3 122.5(2) . .
O8 La1 N4 61.2(2) . .
O8 La1 O10 70.3(2) . .
O9 La1 N1 68.58(19) . .
O9 La1 N2 87.5(2) . .
O9 La1 N3 145.9(3) . .
O9 La1 N4 116.69(19) . .
O9 La1 O10 126.1(2) . .
N1 La1 N2 60.7(2) . .
N1 La1 N3 110.0(2) . .
N3 La1 N2 65.0(3) . .
N4 La1 N1 171.05(15) . .
N4 La1 N2 111.4(2) . .
N4 La1 N3 61.4(2) . .
O10 La1 N1 115.3(2) . .
O10 La1 N2 144.0(2) . .
O10 La1 N3 86.3(3) . .
O10 La1 N4 68.2(2) . .
O12 La2 O14 137.0(2) . .
O12 La2 O16 87.8(2) . .
O12 La2 O18A 74.0(4) . .
O12 La2 O20 68.8(2) . .
O12 La2 N5 62.1(2) . .
O12 La2 N6 123.2(3) . .
O12 La2 N7 145.3(2) . .
O12 La2 N8 125.8(2) . .
O12 La2 O19 69.8(2) . .
O14 La2 O18A 85.1(4) . .
O14 La2 O20 136.5(3) . .
O14 La2 N5 108.0(2) . .
O14 La2 N6 61.3(3) . .
O14 La2 N7 77.5(2) . .
O14 La2 N8 69.3(2) . .
O14 La2 O19 68.0(2) . .
O16 La2 O14 129.8(2) . .
O16 La2 O18A 138.3(4) . .
O16 La2 O20 70.1(2) . .
O16 La2 N5 68.80(18) . .
O16 La2 N6 76.3(2) . .
O16 La2 N7 59.8(2) . .
O16 La2 N8 106.09(19) . .
O16 La2 O19 137.6(2) . .
O18 La2 O12 79.0(5) . .
O18 La2 O14 78.4(5) . .
O18 La2 O16 144.3(5) . .
O18 La2 O20 74.2(5) . .
O18 La2 N5 129.2(5) . .
O18 La2 N6 138.2(5) . .
O18 La2 N7 119.5(5) . .
O18 La2 N8 59.2(5) . .
O18 La2 O19 67.6(5) . .
O18A La2 N5 127.8(3) . .
O18A La2 N6 144.8(4) . .
O18A La2 N7 121.2(4) . .
O18A La2 N8 60.8(3) . .
O20 La2 O18A 68.4(4) . .
O20 La2 N5 115.4(2) . .
O20 La2 N6 144.0(2) . .
O20 La2 N7 87.4(2) . .
O20 La2 N8 67.8(2) . .
O20 La2 O19 127.6(2) . .
N5 La2 N6 61.2(2) . .
N5 La2 N7 111.0(2) . .
N5 La2 N8 171.21(13) . .
N6 La2 N7 64.2(2) . .
N8 La2 N6 111.1(2) . .
N8 La2 N7 60.5(2) . .
O19 La2 O18A 70.5(4) . .
O19 La2 N5 68.9(2) . .
O19 La2 N6 86.4(3) . .
O19 La2 N7 142.7(2) . .
O19 La2 N8 116.3(2) . .
La3 La3 O17 115.6(8) 2_776 .
La3 La3 O17 49.2(6) 2_776 2_776
La3 La3 C40 99.4(4) 2_776 .
La3 La3 O1B 53.0(5) 2_776 2_776
La3 La3 O1B 113.1(5) 2_776 .
O17 La3 O17 164.8(2) . 2_776
O17 La3 C40 25.9(7) . .
O17 La3 C40 143.3(6) 2_776 .
O17 La3 O1B 56.8(6) 2_776 2_776
O17 La3 O1B 67.6(7) . .
O17 La3 O1B 116.3(6) . 2_776
C40 La3 O1B 90.5(4) . 2_776
O1B La3 O17 115.7(6) . 2_776
O1B La3 C40 92.2(4) . .
O1B La3 O1B 166.10(10) . 2_776
La3A La3A Na1 139.9(5) 2_776 .
La3A La3A O17A 58.9(4) 2_776 .
La3A La3A O18A 88.2(4) 2_776 .
La3A La3A C40 80.3(4) 2_776 .
La3A La3A O1A 103.4(5) 2_776 .
La3A La3A O1C 51.3(5) 2_776 .
O17A La3A Na1 81.3(5) . .
O17A La3A Na1 145.6(6) 2_776 .
O17A La3A O17A 132.8(4) 2_776 .
O17A La3A O18A 137.9(5) 2_776 .
O17A La3A C40 149.7(5) 2_776 .
O17A La3A C40 26.1(4) . .
O17A La3A O1C 79.3(5) 2_776 .
O18A La3A Na1 58.1(5) . .
O18A La3A O17A 46.7(5) . .
O18A La3A C40 23.7(4) . .
C40 La3A Na1 60.1(5) . .
O1A La3A Na1 97.6(6) . .
O1A La3A O17A 115.5(6) . .
O1A La3A O18A 148.6(7) . .
O1A La3A C40 129.1(6) . .
O1A La3A O1C 147.6(6) . .
O1C La3A Na1 104.9(6) 2_776 .
O1C La3A Na1 114.8(5) . .
O1C La3A O17A 71.8(6) . .
O1C La3A O17A 82.1(7) 2_776 .
O1C La3A O18A 125.8(6) 2_776 .
O1C La3A O18A 60.3(4) . .
O1C La3A C40 72.1(4) . .
O1C La3A C40 102.1(6) 2_776 .
O1C La3A O1A 35.4(8) 2_776 .
O1C La3A O1C 127.4(4) 2_776 .
O1 Na1 La3A 121.6(8) . .
O14 Na1 La3A 108.0(7) . .
O14 Na1 O1 124.7(10) . .
O14 Na1A O1 123.9(12) . .
C1 O1 Na1 114.5(11) . .
C1 O1 Na1A 109.7(11) . .
C1 O2 La1 125.0(7) . .
C9 O4 La1 121.8(6) . .
C13 O6 La1 115.5(6) . .
C20 O8 La1 124.5(7) . .
C21 O12 La2 124.9(6) . .
La2 O14 Na1 110.0(6) . .
La2 O14 Na1A 113.5(7) . .
C29 O14 La2 115.6(7) . .
C29 O14 Na1 109.3(9) . .
C29 O14 Na1A 117.2(10) . .
C33 O16 La2 120.5(6) . .
La3 O17 La3 15.2(2) . 2_776
C40 O17 La3 107.7(14) . .
C40 O17 La3 98.6(13) . 2_776
La3A O17A La3A 47.2(4) 2_776 .
C40 O17A La3A 86.1(10) . .
C40 O17A La3A 121.8(11) . 2_776
C40 O18 La2 121.0(13) . .
La2 O18A La3A 147.2(6) . .
C40 O18A La2 119.1(10) . .
C40 O18A La3A 92.9(10) . .
C2 N1 La1 115.6(2) . .
C2 N1 C6 120.0 . .
C6 N1 La1 124.1(2) . .
N1 C2 C3 120.0 . .
N1 C2 C1 116.8(6) . .
C3 C2 C1 122.8(6) . .
C4 C3 C2 120.0 . .
C3 C4 C5 120.0 . .
C6 C5 C4 120.0 . .
N1 C6 C7 115.5(5) . .
C5 C6 N1 120.0 . .
C5 C6 C7 124.4(5) . .
C7 N2 La1 111.0(6) . .
C8 N2 La1 103.3(6) . .
C8 N2 C7 108.5(7) . .
C8 N2 C10 111.0(8) . .
C10 N2 La1 112.0(6) . .
C10 N2 C7 110.7(8) . .
C11 N3 La1 110.6(6) . .
C11 N3 C14 111.2(9) . .
C12 N3 La1 103.2(6) . .
C12 N3 C11 107.0(8) . .
C12 N3 C14 111.4(8) . .
C14 N3 La1 113.0(6) . .
C15 N4 La1 122.3(2) . .
C15 N4 C19 120.0 . .
C19 N4 La1 117.5(2) . .
N4 C15 C14 116.3(5) . .
C16 C15 N4 120.0 . .
C16 C15 C14 123.5(5) . .
C15 C16 C17 120.0 . .
C18 C17 C16 120.0 . .
C17 C18 C19 120.0 . .
N4 C19 C20 114.0(5) . .
C18 C19 N4 120.0 . .
C18 C19 C20 126.0(5) . .
C22 N5 La2 117.2(2) . .
C22 N5 C26 120.0 . .
C26 N5 La2 122.8(2) . .
N5 C22 C23 120.0 . .
N5 C22 C21 116.1(4) . .
C23 C22 C21 123.9(4) . .
C24 C23 C22 120.0 . .
C25 C24 C23 120.0 . .
C24 C25 C26 120.0 . .
N5 C26 C27 115.8(5) . .
C25 C26 N5 120.0 . .
C25 C26 C27 124.0(5) . .
C27 N6 La2 115.2(6) . .
C27 N6 C28 108.5(8) . .
C27 N6 C30 110.6(9) . .
C28 N6 La2 102.6(6) . .
C30 N6 La2 112.2(6) . .
C30 N6 C28 107.1(8) . .
C31 N7 La2 111.5(6) . .
C31 N7 C32 109.5(8) . .
C32 N7 La2 103.8(5) . .
C34 N7 La2 111.7(6) . .
C34 N7 C31 111.6(8) . .
C34 N7 C32 108.5(8) . .
C35 N8 La2 122.9(2) . .
C35 N8 C39 120.0 . .
C39 N8 La2 116.2(2) . .
N8 C35 C36 120.0 . .
N8 C35 C34 115.7(5) . .
C36 C35 C34 124.3(5) . .
C35 C36 C37 120.0 . .
C38 C37 C36 120.0 . .
C37 C38 C39 120.0 . .
N8 C39 C40 115.1(6) . .
C38 C39 N8 120.0 . .
C38 C39 C40 124.8(6) . .
O1 C1 O2 121.7(13) . .
O1 C1 C2 120.0(12) . .
O2 C1 C2 118.2(10) . .
C6 C7 N2 116.6(8) . .
N2 C8 C9 110.4(8) . .
O3 C9 O4 124.9(9) . .
O3 C9 C8 118.4(9) . .
O4 C9 C8 116.7(9) . .
N2 C10 C11 112.0(9) . .
N3 C11 C10 114.8(8) . .
N3 C12 C13 112.7(9) . .
O5 C13 C12 118.2(9) . .
O6 C13 O5 121.0(11) . .
O6 C13 C12 120.8(9) . .
N3 C14 C15 113.2(8) . .
O7 C20 C19 116.6(8) . .
O8 C20 O7 124.3(10) . .
O8 C20 C19 119.1(8) . .
O11 C21 O12 124.4(10) . .
O11 C21 C22 118.0(9) . .
O12 C21 C22 117.4(7) . .
N6 C27 C26 113.0(8) . .
N6 C28 C29 111.9(9) . .
O13 C29 O14 124.9(11) . .
O13 C29 C28 116.9(10) . .
O14 C29 C28 118.1(9) . .
N6 C30 C31 111.3(8) . .
N7 C31 C30 110.4(9) . .
N7 C32 C33 109.1(8) . .
O15 C33 O16 123.6(9) . .
O15 C33 C32 118.2(9) . .
O16 C33 C32 118.2(8) . .
C35 C34 N7 115.0(8) . .
O17 C40 La3 46.4(10) . .
O17 C40 C39 111.4(13) . .
O17A C40 La3A 67.8(9) . .
O17A C40 C39 117.6(12) . .
O18 C40 La3 80.4(10) . .
O18 C40 O17 118.7(17) . .
O18 C40 C39 113.1(13) . .
O18A C40 La3A 63.4(9) . .
O18A C40 O17A 118.3(13) . .
O18A C40 C39 123.3(12) . .
C39 C40 La3 156.9(8) . .
C39 C40 La3A 152.6(9) . .
O1C O1A La3A 58.9(6) 2_776 .
La3 O1B La3 13.90(10) . 2_776
La3A O1C La3A 52.6(4) 2_776 .
O1A O1C La3A 123.7(11) 2_776 .

loop_
_geom_bond_atom_site_label_1
_geom_bond_atom_site_label_2
_geom_bond_distance
_geom_bond_site_symmetry_2
La1 O2 2.544(8) .
La1 O4 2.549(7) .
La1 O6 2.583(7) .
La1 O8 2.527(7) .
La1 O9 2.618(7) .
La1 N1 2.714(5) .
La1 N2 2.827(8) .
La1 N3 2.794(9) .
La1 N4 2.696(4) .
La1 O10 2.635(7) .
La2 O12 2.534(7) .
La2 O14 2.568(7) .
La2 O16 2.539(7) .
La2 O18 2.53(2) .
La2 O18A 2.669(15) .
La2 O20 2.631(7) .
La2 N5 2.687(4) .
La2 N6 2.767(9) .
La2 N7 2.833(8) .
La2 N8 2.739(5) .
La2 O19 2.663(7) .
La3 La3 0.786(4) 2_776
La3 O17 2.26(2) .
La3 O17 2.69(2) 2_776
La3 C40 2.972(13) .
La3 O1B 2.612(13) .
La3 O1B 3.008(12) 2_776
La3A La3A 2.162(12) 2_776
La3A Na1 3.82(3) .
La3A O17A 2.526(15) 2_776
La3A O17A 2.833(17) .
La3A O18A 2.733(14) .
La3A C40 3.052(14) .
La3A O1A 2.473(7) .
La3A O1C 2.642(15) .
La3A O1C 2.124(15) 2_776
Na1 O1 2.92(3) .
Na1 O14 2.86(3) .
Na1A O1 2.95(3) .
Na1A O14 2.85(3) .
O1 C1 1.220(17) .
O2 C1 1.279(15) .
O3 C9 1.270(12) .
O4 C9 1.271(12) .
O5 C13 1.298(13) .
O6 C13 1.275(13) .
O7 C20 1.298(12) .
O8 C20 1.260(12) .
O11 C21 1.253(11) .
O12 C21 1.288(13) .
O13 C29 1.232(14) .
O14 C29 1.292(14) .
O15 C33 1.239(12) .
O16 C33 1.316(12) .
O17 C40 1.36(3) .
O17A C40 1.34(2) .
O18 C40 1.36(3) .
O18A C40 1.23(2) .
N1 C2 1.3900 .
N1 C6 1.3900 .
C2 C3 1.3900 .
C2 C1 1.445(14) .
C3 C4 1.3900 .
C4 C5 1.3900 .
C5 C6 1.3900 .
C6 C7 1.405(12) .
N2 C7 1.524(12) .
N2 C8 1.449(14) .
N2 C10 1.471(14) .
N3 C11 1.467(14) .
N3 C12 1.467(13) .
N3 C14 1.468(13) .
N4 C15 1.3900 .
N4 C19 1.3900 .
C15 C16 1.3900 .
C15 C14 1.496(12) .
C16 C17 1.3900 .
C17 C18 1.3900 .
C18 C19 1.3900 .
C19 C20 1.468(12) .
N5 C22 1.3900 .
N5 C26 1.3900 .
C22 C23 1.3900 .
C22 C21 1.485(11) .
C23 C24 1.3900 .
C24 C25 1.3900 .
C25 C26 1.3900 .
C26 C27 1.519(11) .
N6 C27 1.442(15) .
N6 C28 1.515(13) .
N6 C30 1.493(13) .
N7 C31 1.497(14) .
N7 C32 1.501(13) .
N7 C34 1.493(14) .
N8 C35 1.3900 .
N8 C39 1.3900 .
C35 C36 1.3900 .
C35 C34 1.447(12) .
C36 C37 1.3900 .
C37 C38 1.3900 .
C38 C39 1.3900 .
C39 C40 1.461(13) .
C8 C9 1.545(13) .
C10 C11 1.530(14) .
C12 C13 1.470(16) .
C28 C29 1.526(17) .
C30 C31 1.512(14) .
C32 C33 1.519(14) .
O1A O1C 1.44(3) 2_776

loop_
_geom_hbond_atom_site_label_D
_geom_hbond_atom_site_label_H
_geom_hbond_atom_site_label_A
_geom_hbond_distance_DH
_geom_hbond_distance_HA
_geom_hbond_distance_DA
_geom_hbond_angle_DHA
_geom_hbond_site_symmetry_A
O23 H23A O15 0.85 1.98 2.745(10) 148.8 1_455
O24 H24B O25 0.85 2.27 2.857(11) 126.0 2_786
O25 H25A O3 0.85 2.01 2.746(11) 143.7 1_655
O26 H26B O16 0.85 2.12 2.950(11) 167.9 .
O1A H1AA O12 0.85 2.22 2.955(15) 144.6 2_776
O10 H10C O11 0.96 1.89 2.739(11) 145.8 2_776
O10 H10D O6 0.96 2.29 2.954(10) 125.3 .
O22 H22A O4 0.87 2.11 2.955(11) 163.4 .
O22 H22B O15 0.87 2.01 2.858(11) 166.3 1_456
O19 H19B O7 0.90 1.90 2.744(12) 155.2 2_676

loop_
_platon_squeeze_void_nr
_platon_squeeze_void_average_x
_platon_squeeze_void_average_y
_platon_squeeze_void_average_z
_platon_squeeze_void_volume
_platon_squeeze_void_count_electrons
_platon_squeeze_void_content
1 0.000 0.500 0.500 117 51 ' '
2 0.479 0.084 0.586 18 7 ' '
3 0.521 0.916 0.414 18 8 ' '

loop_
_twin_individual_id
_twin_individual_mass_fraction_refined
1 0.3837(15)
2 0.6163(15)
